data_4114003
loop_
_publ_author_name
'Akira Sekiguchi'
'Tomohide Fukawa'
'Vladimir Ya. Lee'
'Masaaki Nakamoto'

_publ_section_title
;
 Tin-Centered Radical and Cation: Stable and Free
;
_journal_name_full 'Journal of the American Chemical Society'
_journal_page_first 9250
_journal_page_last 9251
_journal_paper_doi 10.1021/ja030156+
_journal_volume 125
_journal_year 2003
_chemical_formula_sum 'C51 H63 B F20 Si3 Sn'
_chemical_formula_weight 1269.78
_chemical_name_systematic
;
  Tris[di-tert-butyl(methyl)silyl]stannanylium
  tetrakis(pentafluorophenyl)borate
;
_space_group_IT_number 14
_symmetry_cell_setting monoclinic
_symmetry_space_group_name_Hall '-P 2yn'
_symmetry_space_group_name_H-M 'P 1 21/n 1'
_atom_sites_solution_hydrogens geom
_atom_sites_solution_primary direct
_atom_sites_solution_secondary difmap
_audit_creation_method SHELXL-97
_cell_angle_alpha 90.00
_cell_angle_beta 101.9660(10)
_cell_angle_gamma 90.00
_cell_formula_units_Z 4
_cell_length_a 15.0930(3)
_cell_length_b 21.0470(2)
_cell_length_c 18.1240(4)
_cell_measurement_reflns_used 58792
_cell_measurement_temperature 120
_cell_measurement_theta_max 27.95
_cell_measurement_theta_min 2.19
_cell_volume 5632.21(18)
_computing_cell_refinement 'HKL scalepack'
_computing_data_collection 'MacScience Xpress'
_computing_data_reduction Denzo
_computing_molecular_graphics ORTEP
_computing_publication_material CIFTAB
_computing_structure_refinement 'SHELXL-97 (Sheldrick, 1997)'
_computing_structure_solution SIR92
_diffrn_ambient_temperature 120
_diffrn_measured_fraction_theta_full 0.970
_diffrn_measured_fraction_theta_max 0.970
_diffrn_measurement_device 'MacScience DIP2030 Image plate'
_diffrn_radiation_monochromator graphite
_diffrn_radiation_source 'rotating anode'
_diffrn_radiation_type MoK\a
_diffrn_radiation_wavelength 0.71070
_diffrn_reflns_av_R_equivalents 0.0250
_diffrn_reflns_av_sigmaI/netI 0.0238
_diffrn_reflns_limit_h_max 19
_diffrn_reflns_limit_h_min 0
_diffrn_reflns_limit_k_max 26
_diffrn_reflns_limit_k_min 0
_diffrn_reflns_limit_l_max 23
_diffrn_reflns_limit_l_min -23
_diffrn_reflns_number 58792
_diffrn_reflns_theta_full 27.95
_diffrn_reflns_theta_max 27.95
_diffrn_reflns_theta_min 2.19
_exptl_absorpt_coefficient_mu 0.618
_exptl_absorpt_correction_type none
_exptl_crystal_colour 'Dark brown'
_exptl_crystal_density_diffrn 1.497
_exptl_crystal_description Cube
_exptl_crystal_F_000 2584
_exptl_crystal_size_max 0.4
_exptl_crystal_size_mid 0.3
_exptl_crystal_size_min 0.2
_refine_diff_density_max 2.387
_refine_diff_density_min -0.769
_refine_diff_density_rms 0.095
_refine_ls_extinction_coef 0.0066(3)
_refine_ls_extinction_expression Fc^*^=kFc[1+0.001xFc^2^\l^3^/sin(2\q)]^-1/4^
_refine_ls_extinction_method SHELXL
_refine_ls_goodness_of_fit_ref 1.029
_refine_ls_hydrogen_treatment mixed
_refine_ls_matrix_type full
_refine_ls_number_parameters 686
_refine_ls_number_reflns 13122
_refine_ls_number_restraints 0
_refine_ls_restrained_S_all 1.029
_refine_ls_R_factor_all 0.0473
_refine_ls_R_factor_gt 0.0428
_refine_ls_shift/su_max 0.014
_refine_ls_shift/su_mean 0.001
_refine_ls_structure_factor_coef Fsqd
_refine_ls_weighting_details 'calc w=1/[\s^2^(Fo^2^)+(0.0795P)^2^+5.3108P] where P=(Fo^2^+2Fc^2^)/3'
_refine_ls_weighting_scheme calc
_refine_ls_wR_factor_gt 0.1200
_refine_ls_wR_factor_ref 0.1238
_reflns_number_gt 11763
_reflns_number_total 13122
_reflns_threshold_expression >2sigma(I)
_cod_data_source_file ja0301562B_2.cif
_cod_data_source_block shelxl
_cod_original_sg_symbol_H-M 'P 21/n '
_cod_database_code 4114003

loop_
_symmetry_equiv_pos_as_xyz
'x, y, z'
'-x+1/2, y+1/2, -z+1/2'
'-x, -y, -z'
'x-1/2, -y-1/2, z-1/2'

loop_
_atom_site_label
_atom_site_type_symbol
_atom_site_fract_x
_atom_site_fract_y
_atom_site_fract_z
_atom_site_U_iso_or_equiv
_atom_site_adp_type
_atom_site_occupancy
_atom_site_symmetry_multiplicity
_atom_site_calc_flag
_atom_site_refinement_flags
Sn1 Sn 0.293841(10) 0.656087(7) 0.792426(8) 0.02358(7) Uani 1 1 d .
Si1 Si 0.38514(5) 0.70486(4) 0.69270(4) 0.03215(16) Uani 1 1 d .
Si2 Si 0.35670(6) 0.66631(4) 0.94189(4) 0.03687(18) Uani 1 1 d .
Si3 Si 0.13830(5) 0.59313(4) 0.74434(5) 0.03788(18) Uani 1 1 d .
F1 F -0.08738(10) 0.85792(8) 0.69827(8) 0.0317(3) Uani 1 1 d .
F2 F 0.09313(12) 0.85894(9) 0.73230(11) 0.0448(4) Uani 1 1 d .
F3 F 0.18359(11) 0.89963(10) 0.87092(11) 0.0486(5) Uani 1 1 d .
F4 F 0.08715(11) 0.93742(9) 0.97494(9) 0.0410(4) Uani 1 1 d .
F5 F -0.09164(10) 0.93550(8) 0.94343(8) 0.0322(3) Uani 1 1 d .
F6 F -0.27674(11) 0.81252(8) 0.64659(8) 0.0347(3) Uani 1 1 d .
F7 F -0.29437(12) 0.68783(8) 0.64357(10) 0.0419(4) Uani 1 1 d .
F8 F -0.25889(13) 0.61818(8) 0.77333(11) 0.0462(4) Uani 1 1 d .
F9 F -0.19640(14) 0.67808(9) 0.90775(10) 0.0478(4) Uani 1 1 d .
F10 F -0.17565(12) 0.80443(8) 0.91274(8) 0.0355(3) Uani 1 1 d .
F11 F -0.36213(12) 0.83814(8) 0.86691(10) 0.0391(4) Uani 1 1 d .
F12 F -0.44748(12) 0.90082(9) 0.95676(11) 0.0472(4) Uani 1 1 d .
F13 F -0.40542(13) 1.02511(9) 0.99452(10) 0.0459(4) Uani 1 1 d .
F14 F -0.27562(12) 1.08475(7) 0.93594(9) 0.0374(4) Uani 1 1 d .
F15 F -0.18757(10) 1.02250(7) 0.84413(8) 0.0295(3) Uani 1 1 d .
F16 F -0.39676(10) 0.88876(9) 0.71130(10) 0.0421(4) Uani 1 1 d .
F17 F -0.47674(13) 0.95479(13) 0.59004(12) 0.0673(7) Uani 1 1 d .
F18 F -0.37901(16) 1.03859(13) 0.52288(11) 0.0689(7) Uani 1 1 d .
F19 F -0.19943(14) 1.05286(9) 0.57984(10) 0.0502(5) Uani 1 1 d .
F20 F -0.11815(10) 0.99002(7) 0.70074(9) 0.0332(3) Uani 1 1 d .
C1 C 0.4818(3) 0.7544(2) 0.74373(19) 0.0572(10) Uani 1 1 d .
H1A H 0.4587 0.7891 0.7684 0.086 Uiso 1 1 calc R
H1B H 0.5154 0.7706 0.7083 0.086 Uiso 1 1 calc R
H1C H 0.5208 0.7287 0.7806 0.086 Uiso 1 1 calc R
C2 C 0.3018(2) 0.76103(14) 0.63234(17) 0.0401(6) Uani 1 1 d .
C3 C 0.2484(3) 0.79538(17) 0.6834(2) 0.0553(9) Uani 1 1 d .
H3A H 0.2897 0.8171 0.7228 0.083 Uiso 1 1 calc R
H3B H 0.2140 0.7650 0.7052 0.083 Uiso 1 1 calc R
H3C H 0.2082 0.8257 0.6542 0.083 Uiso 1 1 calc R
C4 C 0.3519(3) 0.81104(17) 0.5942(2) 0.0533(8) Uani 1 1 d .
H4A H 0.3858 0.7901 0.5620 0.080 Uiso 1 1 calc R
H4B H 0.3923 0.8348 0.6321 0.080 Uiso 1 1 calc R
H4C H 0.3086 0.8393 0.5647 0.080 Uiso 1 1 calc R
C5 C 0.2342(2) 0.72753(19) 0.5692(2) 0.0550(8) Uani 1 1 d .
H5A H 0.2667 0.7057 0.5366 0.083 Uiso 1 1 calc R
H5B H 0.1946 0.7585 0.5406 0.083 Uiso 1 1 calc R
H5C H 0.1992 0.6975 0.5910 0.083 Uiso 1 1 calc R
C6 C 0.4329(2) 0.63611(15) 0.64419(16) 0.0375(6) Uani 1 1 d .
C7 C 0.5001(3) 0.5993(3) 0.7028(2) 0.0875(18) Uani 1 1 d .
H7A H 0.4693 0.5812 0.7391 0.131 Uiso 1 1 calc R
H7B H 0.5468 0.6274 0.7279 0.131 Uiso 1 1 calc R
H7C H 0.5267 0.5659 0.6785 0.131 Uiso 1 1 calc R
C8 C 0.3585(3) 0.58989(16) 0.6024(2) 0.0535(9) Uani 1 1 d .
H8A H 0.3159 0.6130 0.5654 0.080 Uiso 1 1 calc R
H8B H 0.3276 0.5710 0.6381 0.080 Uiso 1 1 calc R
H8C H 0.3862 0.5572 0.5779 0.080 Uiso 1 1 calc R
C9 C 0.4830(2) 0.66486(16) 0.58575(17) 0.0406(6) Uani 1 1 d .
H9A H 0.4408 0.6880 0.5485 0.061 Uiso 1 1 calc R
H9B H 0.5097 0.6313 0.5617 0.061 Uiso 1 1 calc R
H9C H 0.5297 0.6931 0.6108 0.061 Uiso 1 1 calc R
C10 C 0.2909(3) 0.61519(16) 0.99645(17) 0.0484(8) Uani 1 1 d .
H10A H 0.2300 0.6308 0.9898 0.073 Uiso 1 1 calc R
H10B H 0.3192 0.6163 1.0490 0.073 Uiso 1 1 calc R
H10C H 0.2900 0.5722 0.9785 0.073 Uiso 1 1 calc R
C11 C 0.3419(2) 0.75402(13) 0.96594(15) 0.0383(6) Uani 1 1 d .
C12 C 0.3709(3) 0.80062(16) 0.91071(19) 0.0478(7) Uani 1 1 d .
H12A H 0.4340 0.7947 0.9109 0.072 Uiso 1 1 calc R
H12B H 0.3611 0.8433 0.9257 0.072 Uiso 1 1 calc R
H12C H 0.3359 0.7931 0.8609 0.072 Uiso 1 1 calc R
C13 C 0.2411(2) 0.76457(16) 0.96455(18) 0.0475(7) Uani 1 1 d .
H13A H 0.2217 0.7358 0.9991 0.071 Uiso 1 1 calc R
H13B H 0.2066 0.7570 0.9146 0.071 Uiso 1 1 calc R
H13C H 0.2318 0.8075 0.9791 0.071 Uiso 1 1 calc R
C14 C 0.3965(3) 0.76780(16) 1.04616(18) 0.0516(8) Uani 1 1 d .
H14A H 0.4598 0.7615 1.0476 0.077 Uiso 1 1 calc R
H14B H 0.3773 0.7395 1.0813 0.077 Uiso 1 1 calc R
H14C H 0.3863 0.8109 1.0595 0.077 Uiso 1 1 calc R
C15 C 0.4757(2) 0.63141(16) 0.95913(17) 0.0459(7) Uani 1 1 d .
C16 C 0.4697(3) 0.56639(16) 0.9180(2) 0.0532(8) Uani 1 1 d .
H16A H 0.4459 0.5725 0.8652 0.080 Uiso 1 1 calc R
H16B H 0.4306 0.5385 0.9385 0.080 Uiso 1 1 calc R
H16C H 0.5291 0.5479 0.9251 0.080 Uiso 1 1 calc R
C17 C 0.5434(3) 0.6748(2) 0.9289(2) 0.0579(9) Uani 1 1 d .
H17A H 0.5209 0.6830 0.8762 0.087 Uiso 1 1 calc R
H17B H 0.6011 0.6540 0.9356 0.087 Uiso 1 1 calc R
H17C H 0.5501 0.7142 0.9561 0.087 Uiso 1 1 calc R
C18 C 0.5135(3) 0.61959(18) 1.04318(18) 0.0523(8) Uani 1 1 d .
H18A H 0.5178 0.6592 1.0699 0.078 Uiso 1 1 calc R
H18B H 0.5725 0.6007 1.0497 0.078 Uiso 1 1 calc R
H18C H 0.4738 0.5914 1.0626 0.078 Uiso 1 1 calc R
C19 C 0.1087(2) 0.5951(2) 0.6382(2) 0.0575(9) Uani 1 1 d .
H19A H 0.0926 0.6377 0.6215 0.086 Uiso 1 1 calc R
H19B H 0.0585 0.5673 0.6203 0.086 Uiso 1 1 calc R
H19C H 0.1600 0.5815 0.6185 0.086 Uiso 1 1 calc R
C20 C 0.0417(2) 0.63245(18) 0.7802(3) 0.0555(9) Uani 1 1 d .
C21 C 0.0501(3) 0.6295(2) 0.8662(3) 0.0761(14) Uani 1 1 d .
H21A H 0.0540 0.5860 0.8823 0.114 Uiso 1 1 calc R
H21B H -0.0020 0.6490 0.8793 0.114 Uiso 1 1 calc R
H21C H 0.1037 0.6518 0.8906 0.114 Uiso 1 1 calc R
C22 C 0.0357(3) 0.70264(19) 0.7579(3) 0.0716(12) Uani 1 1 d .
H22A H 0.0305 0.7064 0.7044 0.107 Uiso 1 1 calc R
H22B H 0.0892 0.7243 0.7835 0.107 Uiso 1 1 calc R
H22C H -0.0165 0.7213 0.7718 0.107 Uiso 1 1 calc R
C23 C -0.0471(3) 0.5994(3) 0.7410(4) 0.117(3) Uani 1 1 d .
H23A H -0.0523 0.6008 0.6873 0.176 Uiso 1 1 calc R
H23B H -0.0978 0.6209 0.7540 0.176 Uiso 1 1 calc R
H23C H -0.0463 0.5559 0.7572 0.176 Uiso 1 1 calc R
C24 C 0.1695(2) 0.50802(14) 0.77328(18) 0.0419(6) Uani 1 1 d .
C25 C 0.2603(5) 0.4937(3) 0.7522(4) 0.118(3) Uani 1 1 d .
H25A H 0.2555 0.5009 0.6992 0.177 Uiso 1 1 calc R
H25B H 0.2763 0.4501 0.7637 0.177 Uiso 1 1 calc R
H25C H 0.3061 0.5209 0.7803 0.177 Uiso 1 1 calc R
C26 C 0.0969(5) 0.4625(2) 0.7334(4) 0.122(3) Uani 1 1 d .
H26A H 0.0864 0.4696 0.6800 0.183 Uiso 1 1 calc R
H26B H 0.0418 0.4696 0.7508 0.183 Uiso 1 1 calc R
H26C H 0.1167 0.4195 0.7443 0.183 Uiso 1 1 calc R
C27 C 0.1840(3) 0.49533(18) 0.8578(2) 0.0602(10) Uani 1 1 d .
H27A H 0.2299 0.5234 0.8843 0.090 Uiso 1 1 calc R
H27B H 0.2028 0.4521 0.8679 0.090 Uiso 1 1 calc R
H27C H 0.1284 0.5026 0.8743 0.090 Uiso 1 1 calc R
C28 C -0.10057(15) 0.89878(11) 0.81776(12) 0.0228(4) Uani 1 1 d .
C29 C -0.04697(16) 0.87867(12) 0.76794(13) 0.0263(4) Uani 1 1 d .
C30 C 0.04664(17) 0.87869(13) 0.78430(16) 0.0318(5) Uani 1 1 d .
C31 C 0.09242(17) 0.89879(13) 0.85402(17) 0.0340(5) Uani 1 1 d .
C32 C 0.04357(17) 0.91778(12) 0.90641(14) 0.0303(5) Uani 1 1 d .
C33 C -0.05050(16) 0.91717(11) 0.88764(13) 0.0255(4) Uani 1 1 d .
C34 C -0.22919(16) 0.81624(11) 0.78100(13) 0.0249(4) Uani 1 1 d .
C35 C -0.25721(16) 0.78280(12) 0.71434(14) 0.0277(5) Uani 1 1 d .
C36 C -0.26721(18) 0.71682(13) 0.71078(15) 0.0323(5) Uani 1 1 d .
C37 C -0.24850(18) 0.68156(13) 0.77577(17) 0.0344(5) Uani 1 1 d .
C38 C -0.21719(19) 0.71230(13) 0.84391(16) 0.0342(5) Uani 1 1 d .
C39 C -0.20729(17) 0.77746(13) 0.84435(14) 0.0298(5) Uani 1 1 d .
C40 C -0.26710(16) 0.92628(12) 0.85188(13) 0.0254(4) Uani 1 1 d .
C41 C -0.33504(17) 0.89873(12) 0.88257(14) 0.0289(5) Uani 1 1 d .
C42 C -0.38170(18) 0.93095(14) 0.92982(15) 0.0340(5) Uani 1 1 d .
C43 C -0.36141(18) 0.99314(14) 0.94851(15) 0.0335(5) Uani 1 1 d .
C44 C -0.29529(17) 1.02341(12) 0.91887(14) 0.0286(5) Uani 1 1 d .
C45 C -0.25103(16) 0.98987(12) 0.87168(13) 0.0256(4) Uani 1 1 d .
C46 C -0.25232(16) 0.93402(12) 0.71277(13) 0.0260(4) Uani 1 1 d .
C47 C -0.34476(17) 0.92927(14) 0.68036(15) 0.0337(5) Uani 1 1 d .
C48 C -0.38767(19) 0.96313(17) 0.61736(16) 0.0446(7) Uani 1 1 d .
C49 C -0.3393(2) 1.00506(17) 0.58363(15) 0.0453(8) Uani 1 1 d .
C50 C -0.2484(2) 1.01211(14) 0.61288(15) 0.0367(6) Uani 1 1 d .
C51 C -0.20762(17) 0.97763(12) 0.67625(13) 0.0279(5) Uani 1 1 d .
B1 B -0.21186(17) 0.89401(13) 0.79101(14) 0.0233(5) Uani 1 1 d .

loop_
_atom_site_aniso_label
_atom_site_aniso_U_11
_atom_site_aniso_U_22
_atom_site_aniso_U_33
_atom_site_aniso_U_23
_atom_site_aniso_U_13
_atom_site_aniso_U_12
Sn1 0.02599(10) 0.02315(11) 0.02320(10) -0.00320(5) 0.00883(6) -0.00165(5)
Si1 0.0314(3) 0.0386(4) 0.0286(3) -0.0015(3) 0.0111(3) -0.0019(3)
Si2 0.0534(5) 0.0326(4) 0.0266(3) -0.0035(3) 0.0128(3) -0.0072(3)
Si3 0.0298(4) 0.0369(4) 0.0465(4) 0.0048(3) 0.0068(3) -0.0053(3)
F1 0.0316(7) 0.0391(8) 0.0268(7) -0.0082(6) 0.0114(6) 0.0005(6)
F2 0.0329(8) 0.0530(10) 0.0552(11) -0.0022(8) 0.0244(8) 0.0076(7)
F3 0.0203(7) 0.0606(12) 0.0630(12) 0.0144(9) 0.0038(7) 0.0017(7)
F4 0.0366(8) 0.0473(10) 0.0332(8) 0.0044(7) -0.0066(7) -0.0100(7)
F5 0.0346(8) 0.0399(8) 0.0220(7) -0.0038(6) 0.0056(6) 0.0004(6)
F6 0.0419(9) 0.0374(8) 0.0244(7) -0.0074(6) 0.0057(6) -0.0015(6)
F7 0.0442(9) 0.0397(9) 0.0418(9) -0.0209(7) 0.0094(7) -0.0074(7)
F8 0.0532(10) 0.0266(8) 0.0606(11) -0.0068(7) 0.0158(9) -0.0064(7)
F9 0.0657(12) 0.0341(9) 0.0440(10) 0.0079(7) 0.0128(9) -0.0032(8)
F10 0.0482(9) 0.0333(8) 0.0243(7) -0.0019(6) 0.0063(6) -0.0048(7)
F11 0.0377(9) 0.0370(9) 0.0487(10) -0.0136(7) 0.0229(8) -0.0124(6)
F12 0.0405(9) 0.0547(11) 0.0564(11) -0.0137(8) 0.0332(8) -0.0122(8)
F13 0.0472(10) 0.0489(10) 0.0494(10) -0.0145(8) 0.0283(8) 0.0057(8)
F14 0.0471(9) 0.0260(8) 0.0415(9) -0.0071(6) 0.0147(7) 0.0040(6)
F15 0.0341(7) 0.0262(7) 0.0310(7) -0.0003(5) 0.0131(6) -0.0019(6)
F16 0.0232(7) 0.0573(11) 0.0459(9) -0.0111(8) 0.0069(7) -0.0036(7)
F17 0.0314(9) 0.1073(19) 0.0541(12) -0.0102(12) -0.0126(8) 0.0179(10)
F18 0.0718(14) 0.0951(17) 0.0339(10) 0.0157(10) -0.0029(9) 0.0408(13)
F19 0.0673(12) 0.0496(11) 0.0382(9) 0.0177(8) 0.0212(9) 0.0165(9)
F20 0.0318(7) 0.0351(8) 0.0331(8) 0.0058(6) 0.0080(6) -0.0019(6)
C1 0.056(2) 0.078(3) 0.0386(16) -0.0031(16) 0.0129(15) -0.0336(18)
C2 0.0498(16) 0.0352(14) 0.0418(15) 0.0071(11) 0.0247(13) 0.0111(12)
C3 0.069(2) 0.0500(19) 0.059(2) 0.0097(15) 0.0393(18) 0.0249(16)
C4 0.068(2) 0.0440(18) 0.057(2) 0.0132(15) 0.0341(18) 0.0094(15)
C5 0.0457(18) 0.066(2) 0.0502(19) 0.0115(16) 0.0030(15) 0.0057(16)
C6 0.0409(14) 0.0432(15) 0.0329(13) 0.0037(11) 0.0180(11) 0.0152(12)
C7 0.087(3) 0.129(4) 0.053(2) 0.033(2) 0.030(2) 0.075(3)
C8 0.074(2) 0.0368(16) 0.062(2) -0.0089(14) 0.0420(19) -0.0038(15)
C9 0.0354(14) 0.0585(18) 0.0324(14) -0.0057(12) 0.0172(11) -0.0004(12)
C10 0.074(2) 0.0416(17) 0.0328(14) 0.0007(12) 0.0198(14) -0.0110(15)
C11 0.0575(18) 0.0308(14) 0.0267(12) -0.0054(10) 0.0091(12) -0.0027(12)
C12 0.063(2) 0.0395(16) 0.0432(16) 0.0000(12) 0.0168(15) -0.0061(14)
C13 0.063(2) 0.0444(17) 0.0362(15) -0.0014(12) 0.0126(14) -0.0049(14)
C14 0.077(2) 0.0391(17) 0.0344(15) -0.0134(12) 0.0012(15) 0.0036(15)
C15 0.061(2) 0.0417(17) 0.0331(14) -0.0052(12) 0.0069(13) 0.0018(14)
C16 0.076(2) 0.0427(18) 0.0434(17) -0.0093(13) 0.0188(16) 0.0069(16)
C17 0.053(2) 0.062(2) 0.060(2) 0.0032(17) 0.0128(17) -0.0031(17)
C18 0.068(2) 0.0506(19) 0.0356(15) -0.0017(13) 0.0043(15) 0.0100(16)
C19 0.0463(18) 0.069(2) 0.0513(19) 0.0069(17) -0.0031(15) -0.0181(16)
C20 0.0292(14) 0.0475(19) 0.090(3) -0.0076(18) 0.0127(16) 0.0018(13)
C21 0.072(3) 0.063(3) 0.111(4) 0.014(2) 0.061(3) 0.021(2)
C22 0.076(3) 0.048(2) 0.085(3) -0.0008(19) 0.003(2) 0.0213(19)
C23 0.0293(19) 0.118(5) 0.205(7) -0.075(5) 0.028(3) -0.012(2)
C24 0.0486(17) 0.0346(15) 0.0464(16) -0.0056(12) 0.0188(13) -0.0064(12)
C25 0.136(5) 0.090(4) 0.165(6) 0.071(4) 0.116(5) 0.069(4)
C26 0.164(6) 0.042(3) 0.122(5) -0.001(3) -0.060(4) -0.033(3)
C27 0.088(3) 0.0400(18) 0.055(2) 0.0064(15) 0.0211(19) 0.0104(17)
C28 0.0234(10) 0.0234(11) 0.0219(10) 0.0004(8) 0.0058(8) -0.0005(8)
C29 0.0256(11) 0.0288(12) 0.0254(11) -0.0006(8) 0.0071(9) 0.0009(8)
C30 0.0269(12) 0.0325(13) 0.0392(13) 0.0032(10) 0.0142(10) 0.0053(9)
C31 0.0208(11) 0.0341(13) 0.0457(15) 0.0098(11) 0.0036(10) 0.0000(9)
C32 0.0287(12) 0.0295(12) 0.0294(12) 0.0054(9) -0.0016(9) -0.0036(9)
C33 0.0278(11) 0.0248(11) 0.0242(11) 0.0012(8) 0.0059(9) -0.0008(8)
C34 0.0235(10) 0.0265(12) 0.0268(11) -0.0045(8) 0.0097(8) -0.0017(8)
C35 0.0263(11) 0.0301(12) 0.0284(11) -0.0061(9) 0.0092(9) -0.0022(9)
C36 0.0300(12) 0.0316(13) 0.0367(13) -0.0140(10) 0.0105(10) -0.0046(10)
C37 0.0338(13) 0.0253(12) 0.0470(15) -0.0072(10) 0.0147(11) -0.0050(10)
C38 0.0394(14) 0.0282(13) 0.0371(14) 0.0018(10) 0.0127(11) -0.0024(10)
C39 0.0309(12) 0.0319(13) 0.0278(11) -0.0045(9) 0.0090(9) -0.0036(9)
C40 0.0250(11) 0.0298(12) 0.0227(10) -0.0038(8) 0.0077(8) 0.0008(8)
C41 0.0284(11) 0.0303(12) 0.0299(12) -0.0071(9) 0.0105(9) -0.0049(9)
C42 0.0281(12) 0.0427(15) 0.0354(13) -0.0056(11) 0.0162(10) -0.0033(10)
C43 0.0313(12) 0.0401(14) 0.0325(13) -0.0073(10) 0.0142(10) 0.0064(10)
C44 0.0319(12) 0.0265(12) 0.0279(11) -0.0030(9) 0.0073(9) 0.0039(9)
C45 0.0256(11) 0.0276(12) 0.0250(11) 0.0000(8) 0.0082(9) 0.0007(8)
C46 0.0260(11) 0.0293(12) 0.0224(10) -0.0051(8) 0.0047(8) 0.0034(9)
C47 0.0257(12) 0.0443(15) 0.0305(12) -0.0073(10) 0.0044(9) 0.0052(10)
C48 0.0298(13) 0.067(2) 0.0326(14) -0.0109(13) -0.0031(11) 0.0177(13)
C49 0.0491(17) 0.0601(19) 0.0233(12) 0.0015(12) -0.0003(11) 0.0269(15)
C50 0.0490(16) 0.0371(14) 0.0256(12) 0.0037(10) 0.0117(11) 0.0149(12)
C51 0.0290(11) 0.0315(12) 0.0233(11) -0.0023(9) 0.0060(9) 0.0050(9)
B1 0.0229(11) 0.0263(13) 0.0220(11) -0.0040(9) 0.0072(9) -0.0007(9)

loop_
_atom_type_symbol
_atom_type_description
_atom_type_scat_dispersion_real
_atom_type_scat_dispersion_imag
_atom_type_scat_source
C C 0.0033 0.0016 'International Tables Vol C Tables 4.2.6.8 and 6.1.1.4'
H H 0.0000 0.0000 'International Tables Vol C Tables 4.2.6.8 and 6.1.1.4'
B B 0.0013 0.0007 'International Tables Vol C Tables 4.2.6.8 and 6.1.1.4'
F F 0.0171 0.0103 'International Tables Vol C Tables 4.2.6.8 and 6.1.1.4'
Si Si 0.0817 0.0704 'International Tables Vol C Tables 4.2.6.8 and 6.1.1.4'
Sn Sn -0.6537 1.4246 'International Tables Vol C Tables 4.2.6.8 and 6.1.1.4'

loop_
_geom_angle_atom_site_label_1
_geom_angle_atom_site_label_2
_geom_angle_atom_site_label_3
_geom_angle
Si3 Sn1 Si2 118.03(3)
Si3 Sn1 Si1 120.40(3)
Si2 Sn1 Si1 121.56(2)
C1 Si1 C2 107.05(18)
C1 Si1 C6 108.58(17)
C2 Si1 C6 118.35(13)
C1 Si1 Sn1 109.58(11)
C2 Si1 Sn1 104.70(9)
C6 Si1 Sn1 108.35(10)
C10 Si2 C15 106.01(17)
C10 Si2 C11 109.41(14)
C15 Si2 C11 118.91(15)
C10 Si2 Sn1 111.73(11)
C15 Si2 Sn1 104.96(10)
C11 Si2 Sn1 105.81(9)
C19 Si3 C24 107.22(17)
C19 Si3 C20 107.62(19)
C24 Si3 C20 118.63(16)
C19 Si3 Sn1 109.10(11)
C24 Si3 Sn1 103.11(10)
C20 Si3 Sn1 110.82(12)
Si1 C1 H1A 109.5
Si1 C1 H1B 109.5
H1A C1 H1B 109.5
Si1 C1 H1C 109.5
H1A C1 H1C 109.5
H1B C1 H1C 109.5
C3 C2 C5 108.5(3)
C3 C2 C4 108.5(3)
C5 C2 C4 106.9(3)
C3 C2 Si1 108.4(2)
C5 C2 Si1 113.6(2)
C4 C2 Si1 110.8(2)
C2 C3 H3A 109.5
C2 C3 H3B 109.5
H3A C3 H3B 109.5
C2 C3 H3C 109.5
H3A C3 H3C 109.5
H3B C3 H3C 109.5
C2 C4 H4A 109.5
C2 C4 H4B 109.5
H4A C4 H4B 109.5
C2 C4 H4C 109.5
H4A C4 H4C 109.5
H4B C4 H4C 109.5
C2 C5 H5A 109.5
C2 C5 H5B 109.5
H5A C5 H5B 109.5
C2 C5 H5C 109.5
H5A C5 H5C 109.5
H5B C5 H5C 109.5
C7 C6 C9 109.2(3)
C7 C6 C8 109.3(4)
C9 C6 C8 108.5(2)
C7 C6 Si1 109.0(2)
C9 C6 Si1 107.7(2)
C8 C6 Si1 113.2(2)
C6 C7 H7A 109.5
C6 C7 H7B 109.5
H7A C7 H7B 109.5
C6 C7 H7C 109.5
H7A C7 H7C 109.5
H7B C7 H7C 109.5
C6 C8 H8A 109.5
C6 C8 H8B 109.5
H8A C8 H8B 109.5
C6 C8 H8C 109.5
H8A C8 H8C 109.5
H8B C8 H8C 109.5
C6 C9 H9A 109.5
C6 C9 H9B 109.5
H9A C9 H9B 109.5
C6 C9 H9C 109.5
H9A C9 H9C 109.5
H9B C9 H9C 109.5
Si2 C10 H10A 109.5
Si2 C10 H10B 109.5
H10A C10 H10B 109.5
Si2 C10 H10C 109.5
H10A C10 H10C 109.5
H10B C10 H10C 109.5
C12 C11 C13 108.3(3)
C12 C11 C14 109.1(3)
C13 C11 C14 108.8(3)
C12 C11 Si2 113.9(2)
C13 C11 Si2 107.3(2)
C14 C11 Si2 109.3(2)
C11 C12 H12A 109.5
C11 C12 H12B 109.5
H12A C12 H12B 109.5
C11 C12 H12C 109.5
H12A C12 H12C 109.5
H12B C12 H12C 109.5
C11 C13 H13A 109.5
C11 C13 H13B 109.5
H13A C13 H13B 109.5
C11 C13 H13C 109.5
H13A C13 H13C 109.5
H13B C13 H13C 109.5
C11 C14 H14A 109.5
C11 C14 H14B 109.5
H14A C14 H14B 109.5
C11 C14 H14C 109.5
H14A C14 H14C 109.5
H14B C14 H14C 109.5
C18 C15 C16 107.8(3)
C18 C15 C17 108.1(3)
C16 C15 C17 109.0(3)
C18 C15 Si2 111.7(2)
C16 C15 Si2 107.6(2)
C17 C15 Si2 112.5(2)
C15 C16 H16A 109.5
C15 C16 H16B 109.5
H16A C16 H16B 109.5
C15 C16 H16C 109.5
H16A C16 H16C 109.5
H16B C16 H16C 109.5
C15 C17 H17A 109.5
C15 C17 H17B 109.5
H17A C17 H17B 109.5
C15 C17 H17C 109.5
H17A C17 H17C 109.5
H17B C17 H17C 109.5
C15 C18 H18A 109.5
C15 C18 H18B 109.5
H18A C18 H18B 109.5
C15 C18 H18C 109.5
H18A C18 H18C 109.5
H18B C18 H18C 109.5
Si3 C19 H19A 109.5
Si3 C19 H19B 109.5
H19A C19 H19B 109.5
Si3 C19 H19C 109.5
H19A C19 H19C 109.5
H19B C19 H19C 109.5
C22 C20 C21 107.1(3)
C22 C20 C23 108.4(4)
C21 C20 C23 109.3(4)
C22 C20 Si3 109.7(3)
C21 C20 Si3 114.8(3)
C23 C20 Si3 107.4(3)
C20 C21 H21A 109.5
C20 C21 H21B 109.5
H21A C21 H21B 109.5
C20 C21 H21C 109.5
H21A C21 H21C 109.5
H21B C21 H21C 109.5
C20 C22 H22A 109.5
C20 C22 H22B 109.5
H22A C22 H22B 109.5
C20 C22 H22C 109.5
H22A C22 H22C 109.5
H22B C22 H22C 109.5
C20 C23 H23A 109.5
C20 C23 H23B 109.5
H23A C23 H23B 109.5
C20 C23 H23C 109.5
H23A C23 H23C 109.5
H23B C23 H23C 109.5
C26 C24 C27 107.8(4)
C26 C24 C25 110.6(5)
C27 C24 C25 105.5(4)
C26 C24 Si3 110.5(3)
C27 C24 Si3 114.7(2)
C25 C24 Si3 107.5(3)
C24 C25 H25A 109.5
C24 C25 H25B 109.5
H25A C25 H25B 109.5
C24 C25 H25C 109.5
H25A C25 H25C 109.5
H25B C25 H25C 109.5
C24 C26 H26A 109.5
C24 C26 H26B 109.5
H26A C26 H26B 109.5
C24 C26 H26C 109.5
H26A C26 H26C 109.5
H26B C26 H26C 109.5
C24 C27 H27A 109.5
C24 C27 H27B 109.5
H27A C27 H27B 109.5
C24 C27 H27C 109.5
H27A C27 H27C 109.5
H27B C27 H27C 109.5
C33 C28 C29 113.3(2)
C33 C28 B1 127.8(2)
C29 C28 B1 118.8(2)
F1 C29 C30 116.2(2)
F1 C29 C28 119.4(2)
C30 C29 C28 124.4(2)
F2 C30 C31 120.0(2)
F2 C30 C29 120.4(2)
C31 C30 C29 119.6(2)
F3 C31 C30 120.5(3)
F3 C31 C32 120.5(3)
C30 C31 C32 119.0(2)
F4 C32 C31 119.8(2)
F4 C32 C33 120.6(2)
C31 C32 C33 119.6(2)
F5 C33 C28 121.1(2)
F5 C33 C32 114.8(2)
C28 C33 C32 124.1(2)
C35 C34 C39 113.5(2)
C35 C34 B1 127.4(2)
C39 C34 B1 118.9(2)
F6 C35 C34 121.7(2)
F6 C35 C36 114.6(2)
C34 C35 C36 123.7(2)
F7 C36 C37 120.1(2)
F7 C36 C35 120.1(3)
C37 C36 C35 119.8(2)
F8 C37 C36 120.5(2)
F8 C37 C38 120.6(3)
C36 C37 C38 118.9(2)
F9 C38 C39 121.5(2)
F9 C38 C37 119.5(2)
C39 C38 C37 119.0(3)
F10 C39 C38 116.0(2)
F10 C39 C34 119.1(2)
C38 C39 C34 124.9(2)
C41 C40 C45 113.6(2)
C41 C40 B1 127.5(2)
C45 C40 B1 118.7(2)
F11 C41 C40 121.7(2)
F11 C41 C42 114.8(2)
C40 C41 C42 123.5(2)
F12 C42 C43 120.1(2)
F12 C42 C41 119.8(2)
C43 C42 C41 120.1(2)
F13 C43 C42 121.0(2)
F13 C43 C44 119.9(2)
C42 C43 C44 119.1(2)
F14 C44 C43 119.7(2)
F14 C44 C45 121.3(2)
C43 C44 C45 119.0(2)
F15 C45 C44 116.0(2)
F15 C45 C40 119.3(2)
C44 C45 C40 124.7(2)
C51 C46 C47 112.8(2)
C51 C46 B1 128.1(2)
C47 C46 B1 118.8(2)
F16 C47 C48 116.9(2)
F16 C47 C46 118.9(2)
C48 C47 C46 124.3(3)
F17 C48 C49 120.3(3)
F17 C48 C47 119.8(3)
C49 C48 C47 119.9(3)
F18 C49 C48 121.2(3)
F18 C49 C50 120.1(3)
C48 C49 C50 118.7(3)
F19 C50 C49 119.5(3)
F19 C50 C51 120.6(3)
C49 C50 C51 119.9(3)
F20 C51 C46 121.4(2)
F20 C51 C50 114.2(2)
C46 C51 C50 124.4(2)
C28 B1 C46 113.14(19)
C28 B1 C40 113.60(18)
C46 B1 C40 102.39(19)
C28 B1 C34 102.67(18)
C46 B1 C34 112.73(19)
C40 B1 C34 112.72(19)

loop_
_geom_bond_atom_site_label_1
_geom_bond_atom_site_label_2
_geom_bond_distance
Sn1 Si3 2.6792(8)
Sn1 Si2 2.6868(8)
Sn1 Si1 2.6930(7)
Si1 C1 1.874(3)
Si1 C2 1.899(3)
Si1 C6 1.910(3)
Si2 C10 1.878(3)
Si2 C15 1.905(4)
Si2 C11 1.920(3)
Si3 C19 1.884(4)
Si3 C24 1.898(3)
Si3 C20 1.905(4)
F1 C29 1.356(3)
F2 C30 1.352(3)
F3 C31 1.346(3)
F4 C32 1.344(3)
F5 C33 1.348(3)
F6 C35 1.355(3)
F7 C36 1.348(3)
F8 C37 1.343(3)
F9 C38 1.344(3)
F10 C39 1.357(3)
F11 C41 1.351(3)
F12 C42 1.352(3)
F13 C43 1.349(3)
F14 C44 1.346(3)
F15 C45 1.355(3)
F16 C47 1.356(3)
F17 C48 1.344(3)
F18 C49 1.340(3)
F19 C50 1.350(4)
F20 C51 1.356(3)
C1 H1A 0.9600
C1 H1B 0.9600
C1 H1C 0.9600
C2 C3 1.528(4)
C2 C5 1.537(5)
C2 C4 1.541(4)
C3 H3A 0.9600
C3 H3B 0.9600
C3 H3C 0.9600
C4 H4A 0.9600
C4 H4B 0.9600
C4 H4C 0.9600
C5 H5A 0.9600
C5 H5B 0.9600
C5 H5C 0.9600
C6 C7 1.521(4)
C6 C9 1.546(4)
C6 C8 1.559(5)
C7 H7A 0.9600
C7 H7B 0.9600
C7 H7C 0.9600
C8 H8A 0.9600
C8 H8B 0.9600
C8 H8C 0.9600
C9 H9A 0.9600
C9 H9B 0.9600
C9 H9C 0.9600
C10 H10A 0.9600
C10 H10B 0.9600
C10 H10C 0.9600
C11 C12 1.529(4)
C11 C13 1.533(5)
C11 C14 1.543(4)
C12 H12A 0.9600
C12 H12B 0.9600
C12 H12C 0.9600
C13 H13A 0.9600
C13 H13B 0.9600
C13 H13C 0.9600
C14 H14A 0.9600
C14 H14B 0.9600
C14 H14C 0.9600
C15 C18 1.532(4)
C15 C16 1.552(4)
C15 C17 1.553(5)
C16 H16A 0.9600
C16 H16B 0.9600
C16 H16C 0.9600
C17 H17A 0.9600
C17 H17B 0.9600
C17 H17C 0.9600
C18 H18A 0.9600
C18 H18B 0.9600
C18 H18C 0.9600
C19 H19A 0.9600
C19 H19B 0.9600
C19 H19C 0.9600
C20 C22 1.529(6)
C20 C21 1.538(7)
C20 C23 1.546(6)
C21 H21A 0.9600
C21 H21B 0.9600
C21 H21C 0.9600
C22 H22A 0.9600
C22 H22B 0.9600
C22 H22C 0.9600
C23 H23A 0.9600
C23 H23B 0.9600
C23 H23C 0.9600
C24 C26 1.520(5)
C24 C27 1.525(5)
C24 C25 1.528(5)
C25 H25A 0.9600
C25 H25B 0.9600
C25 H25C 0.9600
C26 H26A 0.9600
C26 H26B 0.9600
C26 H26C 0.9600
C27 H27A 0.9600
C27 H27B 0.9600
C27 H27C 0.9600
C28 C33 1.388(3)
C28 C29 1.397(3)
C28 B1 1.652(3)
C29 C30 1.382(3)
C30 C31 1.375(4)
C31 C32 1.377(4)
C32 C33 1.390(3)
C34 C35 1.386(3)
C34 C39 1.392(4)
C34 B1 1.661(3)
C35 C36 1.397(4)
C36 C37 1.371(4)
C37 C38 1.387(4)
C38 C39 1.379(4)
C40 C41 1.390(3)
C40 C45 1.394(3)
C40 B1 1.660(3)
C41 C42 1.393(3)
C42 C43 1.371(4)
C43 C44 1.383(4)
C44 C45 1.383(3)
C46 C51 1.386(4)
C46 C47 1.401(3)
C46 B1 1.653(4)
C47 C48 1.387(4)
C48 C49 1.367(5)
C49 C50 1.373(5)
C50 C51 1.390(3)
